data_7224900
loop_
_publ_author_name
'Thu\'ery, Pierre'
'Harrowfield, Jack'

_publ_section_title
;
 Anchoring flexible uranyl dicarboxylate chains through stacking
 interactions of ancillary ligands on chiral U(vi) centres
;
_journal_issue 21
_journal_name_full CrystEngComm
_journal_page_first 3905
_journal_paper_doi 10.1039/C6CE00603E
_journal_volume 18
_journal_year 2016
_chemical_formula_sum 'C33 H32 N4 O11 U2'
_chemical_formula_weight 1136.68
_space_group_crystal_system triclinic
_space_group_IT_number 2
_space_group_name_Hall '-P 1'
_space_group_name_H-M_alt 'P -1'
_symmetry_space_group_name_Hall '-P 1'
_symmetry_space_group_name_H-M 'P -1'
_atom_sites_solution_hydrogens geom
_audit_creation_method SHELXL-2014
_audit_update_record
;
2016-03-14 deposited with the CCDC.
2016-04-11 downloaded from the CCDC.
;
_cell_angle_alpha 103.432(4)
_cell_angle_beta 92.911(3)
_cell_angle_gamma 94.315(4)
_cell_formula_units_Z 4
_cell_length_a 9.1158(4)
_cell_length_b 19.5111(11)
_cell_length_c 19.6788(8)
_cell_measurement_reflns_used 162344
_cell_measurement_temperature 150(2)
_cell_measurement_theta_max 25.68
_cell_measurement_theta_min 2.13
_cell_volume 3386.2(3)
_computing_cell_refinement 'HKL2000 (Otwinowski & Minor, 1997)'
_computing_data_collection 'COLLECT (Nonius, 1998)'
_computing_data_reduction 'HKL2000 (Otwinowski & Minor, 1997)'
_computing_molecular_graphics 'SHELXTL (Sheldrick, 2008)'
_computing_publication_material 'SHELXTL (Sheldrick, 2008); PLATON (Spek, 2003)'
_computing_structure_refinement 'SHELXL (Sheldrick, 2015)'
_computing_structure_solution 'SHELXT (Sheldrick, 2015)'
_diffrn_ambient_temperature 150(2)
_diffrn_measured_fraction_theta_full 0.999
_diffrn_measured_fraction_theta_max 0.999
_diffrn_measurement_device_type 'Nonius Kappa-CCD area-detector diffractometer'
_diffrn_measurement_method '2 \f and 9 \w scans with 2\% steps (654 frames)'
_diffrn_radiation_monochromator graphite
_diffrn_radiation_source 'fine-focus sealed tube'
_diffrn_radiation_type MoK\a
_diffrn_radiation_wavelength 0.71073
_diffrn_reflns_av_R_equivalents 0.0811
_diffrn_reflns_av_unetI/netI 0.1005
_diffrn_reflns_Laue_measured_fraction_full 0.999
_diffrn_reflns_Laue_measured_fraction_max 0.999
_diffrn_reflns_limit_h_max 11
_diffrn_reflns_limit_h_min -11
_diffrn_reflns_limit_k_max 23
_diffrn_reflns_limit_k_min -23
_diffrn_reflns_limit_l_max 23
_diffrn_reflns_limit_l_min -23
_diffrn_reflns_number 162344
_diffrn_reflns_point_group_measured_fraction_full 0.999
_diffrn_reflns_point_group_measured_fraction_max 0.999
_diffrn_reflns_theta_full 25.242
_diffrn_reflns_theta_max 25.682
_diffrn_reflns_theta_min 2.133
_diffrn_standards_decay_% 0
_diffrn_standards_interval_time 0
_diffrn_standards_number 0
_exptl_absorpt_coefficient_mu 9.620
_exptl_absorpt_correction_T_max 0.749
_exptl_absorpt_correction_T_min 0.447
_exptl_absorpt_correction_type multi-scan
_exptl_absorpt_process_details 'SCALEPACK (Otwinowski & Minor, 1997)'
_exptl_crystal_colour 'translucent light yellow'
_exptl_crystal_density_diffrn 2.230
_exptl_crystal_description platelet
_exptl_crystal_F_000 2120
_exptl_crystal_size_max 0.13
_exptl_crystal_size_mid 0.08
_exptl_crystal_size_min 0.03
_refine_diff_density_max 1.036
_refine_diff_density_min -1.496
_refine_diff_density_rms 0.196
_refine_ls_extinction_method none
_refine_ls_goodness_of_fit_ref 0.936
_refine_ls_hydrogen_treatment constr
_refine_ls_matrix_type full
_refine_ls_number_parameters 901
_refine_ls_number_reflns 12832
_refine_ls_number_restraints 0
_refine_ls_restrained_S_all 0.936
_refine_ls_R_factor_all 0.0705
_refine_ls_R_factor_gt 0.0383
_refine_ls_shift/su_max 0.001
_refine_ls_shift/su_mean 0.000
_refine_ls_structure_factor_coef Fsqd
_refine_ls_weighting_details 'w=1/[\s^2^(Fo^2^)] where P=(Fo^2^+2Fc^2^)/3'
_refine_ls_weighting_scheme calc
_refine_ls_wR_factor_gt 0.0583
_refine_ls_wR_factor_ref 0.0644
_reflns_Friedel_coverage 0.000
_reflns_number_gt 9082
_reflns_number_total 12832
_reflns_threshold_expression 'I > 2\s(I)'
_cod_data_source_file c6ce00603e1.cif
_cod_data_source_block 6
_cod_depositor_comments 'Adding full bibliography for 7224895--7224902.cif.'
_cod_original_cell_volume 3386.3(3)
_cod_database_code 7224900
_shelx_space_group_comment
;
The symmetry employed for this shelxl refinement is uniquely defined
by the following loop, which should always be used as a source of
symmetry information in preference to the above space-group names.
They are only intended as comments.
;
_shelxl_version_number 2014-3

loop_
_space_group_symop_operation_xyz
'x, y, z'
'-x, -y, -z'

loop_
_atom_site_label
_atom_site_type_symbol
_atom_site_fract_x
_atom_site_fract_y
_atom_site_fract_z
_atom_site_U_iso_or_equiv
_atom_site_adp_type
_atom_site_occupancy
_atom_site_site_symmetry_order
_atom_site_calc_flag
_atom_site_refinement_flags_posn
_atom_site_refinement_flags_adp
U1 U 0.41839(3) 0.82931(2) 0.22817(2) 0.02787(8) Uani 1 1 d . .
U2 U 0.54616(3) 0.73251(2) 0.39065(2) 0.02747(8) Uani 1 1 d . .
U3 U 1.83139(3) 1.22391(2) 0.23939(2) 0.02682(8) Uani 1 1 d . .
U4 U 2.06607(3) 1.38065(2) 0.16505(2) 0.02841(8) Uani 1 1 d . .
O1 O 0.4936(5) 0.7496(3) 0.1881(2) 0.0340(14) Uani 1 1 d . .
O2 O 0.3355(6) 0.9073(3) 0.2642(2) 0.0356(14) Uani 1 1 d . .
O3 O 0.5998(5) 0.6760(3) 0.3140(2) 0.0310(13) Uani 1 1 d . .
O4 O 0.5069(5) 0.7884(3) 0.4717(2) 0.0338(14) Uani 1 1 d . .
O5 O 1.9133(6) 1.1775(3) 0.1654(2) 0.0330(14) Uani 1 1 d . .
O6 O 1.7443(6) 1.2657(3) 0.3145(2) 0.0338(14) Uani 1 1 d . .
O7 O 2.1278(6) 1.2989(3) 0.1239(2) 0.0334(14) Uani 1 1 d . .
O8 O 2.0097(6) 1.4652(3) 0.2015(3) 0.0373(14) Uani 1 1 d . .
O9 O 0.5406(6) 0.8919(3) 0.1478(3) 0.0473(16) Uani 1 1 d . .
O10 O 0.6668(6) 0.8945(3) 0.2455(3) 0.0401(15) Uani 1 1 d . .
O11 O 1.6185(6) 1.1349(3) 0.2010(3) 0.0385(14) Uani 1 1 d . .
O12 O 1.6102(6) 1.2338(3) 0.1671(3) 0.0367(14) Uani 1 1 d . .
O13 O 0.4538(5) 0.6270(3) 0.4291(3) 0.0407(15) Uani 1 1 d . .
O14 O 0.2946(5) 0.6711(3) 0.3683(3) 0.0349(14) Uani 1 1 d . .
O15 O -0.6744(6) 0.4342(3) 0.1714(3) 0.0415(15) Uani 1 1 d . .
O16 O -0.7433(6) 0.3948(3) 0.2612(3) 0.0411(15) Uani 1 1 d . .
O17 O 0.5318(5) 0.8299(3) 0.3385(3) 0.0319(13) Uani 1 1 d . .
O18 O 0.3850(5) 0.7894(3) 0.3308(2) 0.0299(13) Uani 1 1 d . .
O19 O 1.8591(6) 1.3290(3) 0.2043(3) 0.0357(14) Uani 1 1 d . .
O20 O 1.9837(6) 1.3303(3) 0.2540(3) 0.0348(14) Uani 1 1 d . .
O21 O 0.5368(11) 0.5620(5) 0.1768(5) 0.127(4) Uani 1 1 d . .
O22 O 0.4330(7) 0.9549(4) 0.4335(4) 0.086(3) Uani 1 1 d . .
N1 N 0.1536(6) 0.7646(3) 0.2170(3) 0.0242(15) Uani 1 1 d . .
N2 N 0.2581(6) 0.8152(3) 0.1091(3) 0.0257(15) Uani 1 1 d . .
N3 N 0.8095(7) 0.7970(3) 0.4018(3) 0.0294(16) Uani 1 1 d . .
N4 N 0.7464(7) 0.6945(3) 0.4740(3) 0.0305(16) Uani 1 1 d . .
N5 N 2.0882(7) 1.2060(3) 0.2969(3) 0.0322(17) Uani 1 1 d . .
N6 N 1.8388(7) 1.1270(4) 0.3137(3) 0.0342(18) Uani 1 1 d . .
N7 N 1.8387(7) 1.3682(3) 0.0740(3) 0.0290(16) Uani 1 1 d . .
N8 N 2.1134(7) 1.4129(3) 0.0432(3) 0.0314(16) Uani 1 1 d . .
C1 C 0.6557(10) 0.9121(5) 0.1877(4) 0.040(2) Uani 1 1 d . .
C2 C 0.7767(8) 0.9567(5) 0.1640(4) 0.041(2) Uani 1 1 d . .
H2A H 0.7463 1.0052 0.1687 0.049 Uiso 1 1 calc R U
H2B H 0.7891 0.9367 0.1138 0.049 Uiso 1 1 calc R U
C3 C 0.9242(8) 0.9609(4) 0.2054(4) 0.036(2) Uani 1 1 d . .
H3A H 0.9611 0.9134 0.1952 0.043 Uiso 1 1 calc R U
H3B H 0.9084 0.9741 0.2560 0.043 Uiso 1 1 calc R U
C4 C 1.0441(9) 1.0147(4) 0.1893(4) 0.043(2) Uani 1 1 d . .
H4A H 1.0041 1.0614 0.1959 0.051 Uiso 1 1 calc R U
H4B H 1.1298 1.0197 0.2236 0.051 Uiso 1 1 calc R U
C5 C 1.0969(10) 0.9944(5) 0.1161(4) 0.051(3) Uani 1 1 d . .
H5A H 1.0102 0.9795 0.0820 0.061 Uiso 1 1 calc R U
H5B H 1.1563 0.9534 0.1126 0.061 Uiso 1 1 calc R U
C6 C 1.1901(8) 1.0551(5) 0.0966(4) 0.041(2) Uani 1 1 d . .
H6A H 1.2159 1.0392 0.0475 0.049 Uiso 1 1 calc R U
H6B H 1.1293 1.0954 0.0990 0.049 Uiso 1 1 calc R U
C7 C 1.3302(9) 1.0806(5) 0.1424(5) 0.045(2) Uani 1 1 d . .
H7A H 1.3950 1.0415 0.1378 0.054 Uiso 1 1 calc R U
H7B H 1.3061 1.0945 0.1920 0.054 Uiso 1 1 calc R U
C8 C 1.4116(9) 1.1429(5) 0.1231(4) 0.042(2) Uani 1 1 d . .
H8A H 1.4351 1.1282 0.0735 0.050 Uiso 1 1 calc R U
H8B H 1.3446 1.1810 0.1265 0.050 Uiso 1 1 calc R U
C9 C 1.5519(9) 1.1728(5) 0.1666(4) 0.038(2) Uani 1 1 d . .
C10 C 0.3260(9) 0.6252(5) 0.4012(4) 0.035(2) Uani 1 1 d . .
C11 C 0.2121(8) 0.5670(5) 0.4050(4) 0.040(2) Uani 1 1 d . .
H11A H 0.2025 0.5676 0.4550 0.049 Uiso 1 1 calc R U
H11B H 0.2498 0.5214 0.3829 0.049 Uiso 1 1 calc R U
C12 C 0.0602(8) 0.5683(4) 0.3718(4) 0.0287(19) Uani 1 1 d . .
H12A H 0.0667 0.5652 0.3211 0.034 Uiso 1 1 calc R U
H12B H 0.0208 0.6138 0.3928 0.034 Uiso 1 1 calc R U
C13 C -0.0456(8) 0.5075(5) 0.3815(4) 0.040(2) Uani 1 1 d . .
H13A H -0.0060 0.4623 0.3597 0.048 Uiso 1 1 calc R U
H13B H -0.0482 0.5101 0.4323 0.048 Uiso 1 1 calc R U
C14 C -0.2021(8) 0.5063(4) 0.3511(4) 0.032(2) Uani 1 1 d . .
H14A H -0.2404 0.5524 0.3708 0.039 Uiso 1 1 calc R U
H14B H -0.2009 0.5005 0.2998 0.039 Uiso 1 1 calc R U
C15 C -0.3040(9) 0.4488(5) 0.3654(4) 0.044(2) Uani 1 1 d . .
H15A H -0.3006 0.4535 0.4166 0.053 Uiso 1 1 calc R U
H15B H -0.2667 0.4028 0.3441 0.053 Uiso 1 1 calc R U
C16 C -0.4644(9) 0.4468(5) 0.3386(4) 0.043(2) Uani 1 1 d . .
H16A H -0.5244 0.4115 0.3568 0.052 Uiso 1 1 calc R U
H16B H -0.5007 0.4936 0.3570 0.052 Uiso 1 1 calc R U
C17 C -0.4857(9) 0.4284(6) 0.2593(4) 0.054(3) Uani 1 1 d . .
H17A H -0.4308 0.4657 0.2418 0.065 Uiso 1 1 calc R U
H17B H -0.4413 0.3835 0.2411 0.065 Uiso 1 1 calc R U
C18 C -0.6429(9) 0.4204(5) 0.2298(4) 0.043(2) Uani 1 1 d . .
C19 C 0.1040(8) 0.7321(4) 0.2643(3) 0.0252(18) Uani 1 1 d . .
H19 H 0.1719 0.7267 0.3005 0.030 Uiso 1 1 calc R U
C20 C -0.0456(8) 0.7047(4) 0.2640(4) 0.0305(19) Uani 1 1 d . .
H20 H -0.0751 0.6797 0.2979 0.037 Uiso 1 1 calc R U
C21 C -0.1443(8) 0.7150(4) 0.2147(4) 0.0304(19) Uani 1 1 d . .
H21 H -0.2459 0.7007 0.2160 0.036 Uiso 1 1 calc R U
C22 C -0.0975(8) 0.7467(4) 0.1615(4) 0.0257(18) Uani 1 1 d . .
C23 C 0.0546(8) 0.7690(4) 0.1629(4) 0.0237(17) Uani 1 1 d . .
C24 C 0.1078(9) 0.7961(4) 0.1062(4) 0.0290(19) Uani 1 1 d . .
C25 C 0.0128(8) 0.7973(4) 0.0493(4) 0.0255(18) Uani 1 1 d . .
C26 C -0.1423(8) 0.7774(4) 0.0517(4) 0.0304(19) Uani 1 1 d . .
H26 H -0.2092 0.7814 0.0144 0.037 Uiso 1 1 calc R U
C27 C -0.1939(8) 0.7536(4) 0.1051(4) 0.0300(19) Uani 1 1 d . .
H27 H -0.2966 0.7410 0.1053 0.036 Uiso 1 1 calc R U
C28 C 0.0723(8) 0.8167(4) -0.0079(4) 0.0270(19) Uani 1 1 d . .
H28 H 0.0093 0.8181 -0.0475 0.032 Uiso 1 1 calc R U
C29 C 0.2188(9) 0.8335(5) -0.0078(4) 0.039(2) Uani 1 1 d . .
H29 H 0.2604 0.8467 -0.0467 0.047 Uiso 1 1 calc R U
C30 C 0.3064(9) 0.8309(4) 0.0511(4) 0.037(2) Uani 1 1 d . .
H30 H 0.4097 0.8411 0.0501 0.044 Uiso 1 1 calc R U
C31 C 0.8416(9) 0.8450(4) 0.3645(4) 0.037(2) Uani 1 1 d . .
H31 H 0.7652 0.8570 0.3359 0.044 Uiso 1 1 calc R U
C32 C 0.9851(8) 0.8780(5) 0.3664(4) 0.040(2) Uani 1 1 d . .
H32 H 1.0053 0.9113 0.3390 0.048 Uiso 1 1 calc R U
C33 C 1.0945(9) 0.8617(4) 0.4080(4) 0.039(2) Uani 1 1 d . .
H33 H 1.1910 0.8846 0.4105 0.046 Uiso 1 1 calc R U
C34 C 1.0663(8) 0.8121(5) 0.4467(4) 0.035(2) Uani 1 1 d . .
C35 C 0.9201(8) 0.7792(4) 0.4420(4) 0.0275(19) Uani 1 1 d . .
C36 C 0.8863(9) 0.7271(4) 0.4806(4) 0.032(2) Uani 1 1 d . .
C37 C 1.0018(8) 0.7113(4) 0.5253(4) 0.032(2) Uani 1 1 d . .
C38 C 1.1463(9) 0.7450(5) 0.5289(4) 0.039(2) Uani 1 1 d . .
H38 H 1.2225 0.7334 0.5579 0.047 Uiso 1 1 calc R U
C39 C 1.1758(9) 0.7931(5) 0.4917(4) 0.043(2) Uani 1 1 d . .
H39 H 1.2732 0.8153 0.4954 0.052 Uiso 1 1 calc R U
C40 C 0.9634(9) 0.6613(5) 0.5640(4) 0.042(2) Uani 1 1 d . .
H40 H 1.0362 0.6482 0.5937 0.050 Uiso 1 1 calc R U
C41 C 0.8213(9) 0.6314(5) 0.5588(4) 0.043(2) Uani 1 1 d . .
H41 H 0.7937 0.5994 0.5867 0.052 Uiso 1 1 calc R U
C42 C 0.7185(9) 0.6482(4) 0.5126(4) 0.037(2) Uani 1 1 d . .
H42 H 0.6217 0.6252 0.5083 0.045 Uiso 1 1 calc R U
C43 C 2.2104(9) 1.2404(5) 0.2859(4) 0.039(2) Uani 1 1 d . .
H43 H 2.2031 1.2727 0.2567 0.046 Uiso 1 1 calc R U
C44 C 2.3532(10) 1.2329(5) 0.3145(5) 0.048(2) Uani 1 1 d . .
H44 H 2.4391 1.2574 0.3030 0.057 Uiso 1 1 calc R U
C45 C 2.3611(9) 1.1893(5) 0.3587(4) 0.045(2) Uani 1 1 d . .
H45 H 2.4532 1.1857 0.3818 0.054 Uiso 1 1 calc R U
C46 C 2.2339(10) 1.1493(5) 0.3708(4) 0.038(2) Uani 1 1 d . .
C47 C 2.0994(10) 1.1591(4) 0.3387(4) 0.035(2) Uani 1 1 d . .
C48 C 1.9674(10) 1.1200(4) 0.3488(4) 0.033(2) Uani 1 1 d . .
C49 C 1.9752(11) 1.0727(5) 0.3937(4) 0.043(2) Uani 1 1 d . .
C50 C 2.1147(12) 1.0653(5) 0.4262(4) 0.053(3) Uani 1 1 d . .
H50 H 2.1195 1.0340 0.4566 0.064 Uiso 1 1 calc R U
C51 C 2.2378(13) 1.1004(5) 0.4153(4) 0.056(3) Uani 1 1 d . .
H51 H 2.3291 1.0934 0.4371 0.068 Uiso 1 1 calc R U
C52 C 1.8447(12) 1.0379(5) 0.4056(4) 0.054(3) Uani 1 1 d . .
H52 H 1.8449 1.0083 0.4377 0.065 Uiso 1 1 calc R U
C53 C 1.7153(11) 1.0460(5) 0.3714(4) 0.050(3) Uani 1 1 d . .
H53 H 1.6250 1.0217 0.3781 0.060 Uiso 1 1 calc R U
C54 C 1.7210(10) 1.0919(4) 0.3256(4) 0.041(2) Uani 1 1 d . .
H54 H 1.6311 1.0975 0.3017 0.050 Uiso 1 1 calc R U
C55 C 1.7022(9) 1.3498(4) 0.0885(4) 0.033(2) Uani 1 1 d . .
H55 H 1.6882 1.3421 0.1338 0.040 Uiso 1 1 calc R U
C56 C 1.5795(9) 1.3412(4) 0.0420(4) 0.038(2) Uani 1 1 d . .
H56 H 1.4850 1.3290 0.0562 0.046 Uiso 1 1 calc R U
C57 C 1.5932(9) 1.3500(4) -0.0235(4) 0.036(2) Uani 1 1 d . .
H57 H 1.5098 1.3429 -0.0562 0.043 Uiso 1 1 calc R U
C58 C 1.7354(9) 1.3702(4) -0.0422(4) 0.036(2) Uani 1 1 d . .
C59 C 1.8556(8) 1.3797(4) 0.0081(4) 0.0274(19) Uani 1 1 d . .
C60 C 2.0009(9) 1.4049(4) -0.0069(4) 0.0278(19) Uani 1 1 d . .
C61 C 2.0203(9) 1.4189(4) -0.0731(4) 0.032(2) Uani 1 1 d . .
C62 C 1.8917(10) 1.4083(4) -0.1236(4) 0.040(2) Uani 1 1 d . .
H62 H 1.9037 1.4182 -0.1682 0.048 Uiso 1 1 calc R U
C63 C 1.7590(9) 1.3853(4) -0.1089(4) 0.038(2) Uani 1 1 d . .
H63 H 1.6786 1.3787 -0.1431 0.045 Uiso 1 1 calc R U
C64 C 2.1626(10) 1.4425(4) -0.0875(5) 0.044(2) Uani 1 1 d . .
H64 H 2.1798 1.4527 -0.1315 0.053 Uiso 1 1 calc R U
C65 C 2.2745(10) 1.4504(4) -0.0375(4) 0.040(2) Uani 1 1 d . .
H65 H 2.3716 1.4657 -0.0462 0.048 Uiso 1 1 calc R U
C66 C 2.2451(9) 1.4356(4) 0.0281(4) 0.034(2) Uani 1 1 d . .
H66 H 2.3244 1.4424 0.0629 0.040 Uiso 1 1 calc R U

loop_
_atom_site_aniso_label
_atom_site_aniso_U_11
_atom_site_aniso_U_22
_atom_site_aniso_U_33
_atom_site_aniso_U_23
_atom_site_aniso_U_13
_atom_site_aniso_U_12
U1 0.02404(16) 0.02965(19) 0.02988(17) 0.00763(14) 0.00290(13) -0.00025(14)
U2 0.02230(16) 0.03138(19) 0.02769(17) 0.00548(14) 0.00095(12) 0.00123(14)
U3 0.02712(17) 0.02825(19) 0.02640(16) 0.00959(14) 0.00220(13) 0.00085(14)
U4 0.02911(17) 0.02856(19) 0.02745(17) 0.00772(14) 0.00244(13) -0.00181(14)
O1 0.033(3) 0.035(4) 0.034(3) 0.004(3) 0.006(3) 0.011(3)
O2 0.040(3) 0.032(4) 0.034(3) 0.004(3) 0.005(3) 0.009(3)
O3 0.035(3) 0.030(3) 0.027(3) 0.005(3) 0.007(2) 0.001(3)
O4 0.028(3) 0.041(4) 0.030(3) 0.003(3) 0.002(2) 0.004(3)
O5 0.036(3) 0.041(4) 0.023(3) 0.008(3) 0.004(2) 0.002(3)
O6 0.041(3) 0.032(4) 0.030(3) 0.009(3) 0.009(3) 0.004(3)
O7 0.038(3) 0.031(4) 0.030(3) 0.005(3) 0.003(2) 0.008(3)
O8 0.048(4) 0.029(4) 0.033(3) 0.002(3) 0.008(3) 0.000(3)
O9 0.042(4) 0.057(5) 0.043(4) 0.018(3) 0.002(3) -0.018(3)
O10 0.033(3) 0.044(4) 0.043(4) 0.011(3) 0.007(3) -0.007(3)
O11 0.035(3) 0.037(4) 0.045(3) 0.017(3) -0.010(3) -0.007(3)
O12 0.039(4) 0.035(4) 0.036(3) 0.011(3) -0.007(3) -0.001(3)
O13 0.020(3) 0.047(4) 0.059(4) 0.026(3) -0.008(3) -0.010(3)
O14 0.025(3) 0.036(4) 0.047(3) 0.020(3) -0.003(3) -0.006(3)
O15 0.034(3) 0.054(4) 0.035(3) 0.012(3) -0.001(3) -0.010(3)
O16 0.030(3) 0.057(4) 0.034(3) 0.014(3) -0.008(3) -0.014(3)
O17 0.017(3) 0.039(4) 0.040(3) 0.013(3) 0.001(2) -0.004(3)
O18 0.018(3) 0.036(4) 0.035(3) 0.009(3) -0.002(2) -0.003(3)
O19 0.043(4) 0.030(4) 0.037(3) 0.017(3) -0.001(3) -0.004(3)
O20 0.031(3) 0.035(4) 0.041(3) 0.017(3) -0.001(3) -0.002(3)
O21 0.145(9) 0.116(9) 0.121(8) 0.031(7) 0.022(7) 0.007(7)
O22 0.047(5) 0.039(5) 0.162(8) 0.000(5) 0.036(5) -0.012(4)
N1 0.019(3) 0.029(4) 0.024(3) 0.005(3) 0.004(3) 0.005(3)
N2 0.022(4) 0.024(4) 0.028(4) 0.000(3) 0.003(3) 0.002(3)
N3 0.025(4) 0.035(4) 0.024(4) -0.002(3) -0.003(3) 0.009(3)
N4 0.032(4) 0.030(4) 0.029(4) 0.006(3) 0.002(3) 0.004(3)
N5 0.043(4) 0.028(4) 0.026(4) 0.008(3) 0.003(3) 0.007(4)
N6 0.045(5) 0.037(5) 0.026(4) 0.015(3) 0.015(3) 0.011(4)
N7 0.033(4) 0.024(4) 0.028(4) 0.003(3) 0.003(3) 0.000(3)
N8 0.039(4) 0.020(4) 0.035(4) 0.006(3) 0.010(3) 0.001(3)
C1 0.041(6) 0.041(6) 0.036(5) 0.005(5) 0.011(4) 0.003(5)
C2 0.026(5) 0.037(6) 0.057(6) 0.010(5) 0.000(4) -0.006(4)
C3 0.039(5) 0.029(5) 0.043(5) 0.014(4) 0.012(4) 0.003(4)
C4 0.042(6) 0.033(6) 0.050(6) 0.006(5) 0.005(4) -0.009(4)
C5 0.047(6) 0.054(7) 0.048(6) 0.011(5) 0.006(5) -0.014(5)
C6 0.022(5) 0.046(6) 0.053(6) 0.014(5) -0.001(4) -0.016(4)
C7 0.036(5) 0.038(6) 0.061(6) 0.014(5) 0.003(5) -0.010(5)
C8 0.030(5) 0.051(6) 0.049(6) 0.025(5) 0.000(4) -0.005(5)
C9 0.030(5) 0.046(6) 0.041(5) 0.018(5) 0.007(4) 0.003(5)
C10 0.026(5) 0.046(6) 0.033(5) 0.006(4) 0.003(4) 0.005(4)
C11 0.025(5) 0.053(6) 0.049(5) 0.025(5) -0.001(4) 0.002(4)
C12 0.028(5) 0.026(5) 0.028(4) 0.000(4) 0.004(3) 0.003(4)
C13 0.031(5) 0.048(6) 0.037(5) 0.003(4) 0.004(4) 0.005(5)
C14 0.031(5) 0.034(5) 0.033(5) 0.009(4) 0.004(4) 0.005(4)
C15 0.036(5) 0.049(6) 0.046(6) 0.012(5) -0.005(4) 0.001(5)
C16 0.038(5) 0.051(7) 0.038(5) 0.009(5) -0.002(4) -0.003(5)
C17 0.030(5) 0.088(9) 0.034(5) -0.002(5) 0.000(4) -0.009(5)
C18 0.032(5) 0.050(7) 0.042(6) 0.002(5) 0.005(4) -0.006(5)
C19 0.026(4) 0.028(5) 0.020(4) 0.004(3) -0.004(3) 0.003(4)
C20 0.028(5) 0.027(5) 0.034(5) 0.004(4) 0.007(4) 0.001(4)
C21 0.026(4) 0.033(5) 0.032(4) 0.008(4) 0.004(4) -0.003(4)
C22 0.027(4) 0.022(5) 0.028(4) 0.004(4) 0.002(3) 0.004(4)
C23 0.019(4) 0.019(4) 0.031(4) -0.001(3) 0.002(3) 0.004(3)
C24 0.037(5) 0.028(5) 0.023(4) 0.008(4) 0.008(4) 0.004(4)
C25 0.022(4) 0.023(5) 0.031(4) 0.004(4) 0.005(3) 0.006(4)
C26 0.018(4) 0.033(5) 0.038(5) 0.004(4) 0.000(3) 0.003(4)
C27 0.017(4) 0.028(5) 0.043(5) 0.008(4) -0.003(4) 0.001(4)
C28 0.027(4) 0.035(5) 0.019(4) 0.005(4) 0.001(3) 0.008(4)
C29 0.044(6) 0.051(6) 0.024(5) 0.013(4) 0.012(4) 0.003(5)
C30 0.032(5) 0.043(6) 0.038(5) 0.015(4) 0.010(4) 0.002(4)
C31 0.045(5) 0.034(6) 0.036(5) 0.015(4) 0.005(4) 0.005(4)
C32 0.022(5) 0.039(6) 0.054(6) 0.006(5) 0.002(4) -0.001(4)
C33 0.021(5) 0.031(5) 0.057(6) -0.002(4) 0.008(4) -0.009(4)
C34 0.020(4) 0.045(6) 0.035(5) -0.003(4) 0.000(4) 0.006(4)
C35 0.013(4) 0.037(5) 0.022(4) -0.013(4) -0.001(3) -0.004(4)
C36 0.031(5) 0.039(6) 0.018(4) -0.006(4) -0.003(3) 0.004(4)
C37 0.018(4) 0.041(6) 0.031(5) -0.007(4) -0.003(3) 0.008(4)
C38 0.037(5) 0.049(6) 0.028(5) -0.007(4) 0.008(4) 0.023(5)
C39 0.026(5) 0.063(7) 0.031(5) -0.010(5) 0.003(4) 0.005(5)
C40 0.044(6) 0.047(6) 0.034(5) 0.007(4) -0.003(4) 0.014(5)
C41 0.041(6) 0.043(6) 0.045(5) 0.017(5) -0.019(4) -0.002(5)
C42 0.038(5) 0.038(6) 0.033(5) 0.006(4) -0.001(4) 0.000(4)
C43 0.033(5) 0.049(6) 0.034(5) 0.008(4) 0.000(4) 0.011(5)
C44 0.038(6) 0.046(6) 0.054(6) 0.003(5) -0.006(4) 0.007(5)
C45 0.034(5) 0.049(7) 0.044(5) -0.008(5) -0.019(4) 0.016(5)
C46 0.053(6) 0.035(6) 0.027(5) 0.004(4) -0.008(4) 0.022(5)
C47 0.050(6) 0.030(5) 0.026(4) 0.003(4) 0.005(4) 0.013(5)
C48 0.058(6) 0.022(5) 0.018(4) -0.001(3) -0.001(4) 0.013(4)
C49 0.073(7) 0.034(6) 0.024(5) 0.005(4) 0.012(5) 0.020(5)
C50 0.085(8) 0.048(7) 0.033(5) 0.018(5) -0.002(5) 0.025(6)
C51 0.096(9) 0.040(7) 0.033(5) 0.004(5) -0.007(5) 0.030(6)
C52 0.098(9) 0.041(7) 0.034(5) 0.019(5) 0.021(6) 0.026(6)
C53 0.073(7) 0.033(6) 0.047(6) 0.011(5) 0.026(5) 0.005(5)
C54 0.058(6) 0.036(6) 0.035(5) 0.014(4) 0.013(4) 0.007(5)
C55 0.033(5) 0.034(5) 0.031(5) 0.005(4) -0.002(4) 0.003(4)
C56 0.036(5) 0.040(6) 0.038(5) 0.008(4) 0.002(4) 0.000(4)
C57 0.025(5) 0.036(6) 0.044(5) 0.005(4) -0.008(4) 0.006(4)
C58 0.051(6) 0.022(5) 0.034(5) 0.006(4) -0.004(4) 0.011(4)
C59 0.035(5) 0.019(5) 0.029(4) 0.007(4) 0.008(4) 0.001(4)
C60 0.040(5) 0.012(4) 0.033(5) 0.004(4) 0.010(4) 0.009(4)
C61 0.050(6) 0.018(5) 0.029(5) 0.005(4) 0.011(4) 0.002(4)
C62 0.073(7) 0.024(5) 0.023(4) 0.003(4) 0.002(4) 0.015(5)
C63 0.043(6) 0.033(6) 0.037(5) 0.011(4) -0.003(4) -0.001(4)
C64 0.067(7) 0.025(5) 0.045(6) 0.010(4) 0.026(5) 0.014(5)
C65 0.047(6) 0.028(5) 0.045(6) 0.005(4) 0.019(5) 0.004(5)
C66 0.041(5) 0.022(5) 0.037(5) 0.003(4) 0.012(4) 0.003(4)

loop_
_atom_type_symbol
_atom_type_description
_atom_type_scat_dispersion_real
_atom_type_scat_dispersion_imag
_atom_type_scat_source
C C 0.0033 0.0016 'International Tables Vol C Tables 4.2.6.8 and 6.1.1.4'
H H 0.0000 0.0000 'International Tables Vol C Tables 4.2.6.8 and 6.1.1.4'
N N 0.0061 0.0033 'International Tables Vol C Tables 4.2.6.8 and 6.1.1.4'
O O 0.0106 0.0060 'International Tables Vol C Tables 4.2.6.8 and 6.1.1.4'
U U -9.6767 9.6646 'International Tables Vol C Tables 4.2.6.8 and 6.1.1.4'

loop_
_geom_angle_atom_site_label_1
_geom_angle_atom_site_label_2
_geom_angle_atom_site_label_3
_geom_angle
_geom_angle_site_symmetry_1
_geom_angle_site_symmetry_3
O2 U1 O1 176.8(2) . .
O2 U1 O18 90.40(19) . .
O1 U1 O18 91.09(19) . .
O2 U1 O17 90.9(2) . .
O1 U1 O17 92.0(2) . .
O18 U1 O17 36.76(16) . .
O2 U1 O9 88.8(2) . .
O1 U1 O9 90.9(2) . .
O18 U1 O9 157.96(19) . .
O17 U1 O9 121.22(18) . .
O2 U1 O10 91.6(2) . .
O1 U1 O10 90.8(2) . .
O18 U1 O10 105.86(17) . .
O17 U1 O10 69.10(17) . .
O9 U1 O10 52.17(18) . .
O2 U1 N1 86.1(2) . .
O1 U1 N1 91.7(2) . .
O18 U1 N1 71.99(17) . .
O17 U1 N1 108.69(17) . .
O9 U1 N1 129.88(19) . .
O10 U1 N1 176.77(17) . .
O2 U1 N2 89.9(2) . .
O1 U1 N2 87.1(2) . .
O18 U1 N2 134.28(18) . .
O17 U1 N2 171.01(18) . .
O9 U1 N2 67.75(19) . .
O10 U1 N2 119.84(18) . .
N1 U1 N2 62.42(17) . .
O3 U2 O4 175.0(2) . .
O3 U2 O18 94.52(19) . .
O4 U2 O18 90.10(19) . .
O3 U2 O17 93.76(19) . .
O4 U2 O17 88.8(2) . .
O18 U2 O17 36.79(16) . .
O3 U2 O13 88.5(2) . .
O4 U2 O13 90.9(2) . .
O18 U2 O13 119.72(17) . .
O17 U2 O13 156.49(17) . .
O3 U2 O14 89.7(2) . .
O4 U2 O14 93.9(2) . .
O18 U2 O14 67.28(17) . .
O17 U2 O14 104.05(17) . .
O13 U2 O14 52.52(16) . .
O3 U2 N3 86.5(2) . .
O4 U2 N3 90.2(2) . .
O18 U2 N3 109.24(18) . .
O17 U2 N3 72.49(18) . .
O13 U2 N3 131.02(18) . .
O14 U2 N3 174.65(17) . .
O3 U2 N4 94.0(2) . .
O4 U2 N4 81.2(2) . .
O18 U2 N4 168.3(2) . .
O17 U2 N4 134.38(19) . .
O13 U2 N4 68.59(19) . .
O14 U2 N4 120.88(18) . .
N3 U2 N4 63.23(19) . .
O5 U3 O6 176.6(2) . .
O5 U3 O19 92.4(2) . .
O6 U3 O19 90.9(2) . .
O5 U3 O20 95.9(2) . .
O6 U3 O20 87.3(2) . .
O19 U3 O20 36.28(17) . .
O5 U3 O12 91.2(2) . .
O6 U3 O12 88.8(2) . .
O19 U3 O12 71.14(19) . .
O20 U3 O12 107.15(18) . .
O5 U3 O11 85.7(2) . .
O6 U3 O11 91.6(2) . .
O19 U3 O11 123.84(18) . .
O20 U3 O11 159.99(17) . .
O12 U3 O11 52.84(17) . .
O5 U3 N5 79.5(2) . .
O6 U3 N5 100.6(2) . .
O19 U3 N5 107.1(2) . .
O20 U3 N5 72.36(19) . .
O12 U3 N5 170.45(17) . .
O11 U3 N5 127.34(19) . .
O5 U3 N6 97.9(2) . .
O6 U3 N6 79.2(2) . .
O19 U3 N6 163.2(2) . .
O20 U3 N6 128.7(2) . .
O12 U3 N6 121.6(2) . .
O11 U3 N6 70.4(2) . .
N5 U3 N6 62.2(2) . .
O7 U4 O8 175.9(2) . .
O7 U4 O19 93.7(2) . .
O8 U4 O19 89.8(2) . .
O7 U4 O20 89.2(2) . .
O8 U4 O20 95.0(2) . .
O19 U4 O20 36.49(17) . .
O7 U4 O16 90.4(2) . 1_865
O8 U4 O16 91.0(2) . 1_865
O19 U4 O16 104.39(17) . 1_865
O20 U4 O16 68.23(18) . 1_865
O7 U4 O15 88.2(2) . 1_865
O8 U4 O15 89.5(2) . 1_865
O19 U4 O15 156.76(17) . 1_865
O20 U4 O15 120.53(18) . 1_865
O16 U4 O15 52.39(16) 1_865 1_865
O7 U4 N7 93.9(2) . .
O8 U4 N7 85.2(2) . .
O19 U4 N7 69.72(18) . .
O20 U4 N7 106.14(19) . .
O16 U4 N7 172.96(17) 1_865 .
O15 U4 N7 133.32(17) 1_865 .
O7 U4 N8 83.6(2) . .
O8 U4 N8 92.4(2) . .
O19 U4 N8 131.5(2) . .
O20 U4 N8 165.6(2) . .
O16 U4 N8 124.02(19) 1_865 .
O15 U4 N8 71.77(19) 1_865 .
N7 U4 N8 62.19(19) . .
C1 O9 U1 94.4(5) . .
C1 O10 U1 93.9(5) . .
C9 O11 U3 93.6(5) . .
C9 O12 U3 94.6(5) . .
C10 O13 U2 94.1(5) . .
C10 O14 U2 93.2(5) . .
C18 O15 U4 92.8(5) . 1_245
C18 O16 U4 94.8(5) . 1_245
O18 O17 U1 71.6(3) . .
O18 O17 U2 70.4(3) . .
U1 O17 U2 127.3(2) . .
O17 O18 U2 72.8(3) . .
O17 O18 U1 71.7(3) . .
U2 O18 U1 129.0(2) . .
O20 O19 U3 73.7(3) . .
O20 O19 U4 71.9(3) . .
U3 O19 U4 128.9(2) . .
O19 O20 U4 71.6(3) . .
O19 O20 U3 70.0(3) . .
U4 O20 U3 126.3(2) . .
C19 N1 C23 117.2(6) . .
C19 N1 U1 123.0(5) . .
C23 N1 U1 119.6(4) . .
C30 N2 C24 114.9(6) . .
C30 N2 U1 125.5(5) . .
C24 N2 U1 119.4(4) . .
C31 N3 C35 118.7(7) . .
C31 N3 U2 120.6(5) . .
C35 N3 U2 120.5(5) . .
C42 N4 C36 117.3(7) . .
C42 N4 U2 124.4(5) . .
C36 N4 U2 118.2(5) . .
C43 N5 C47 117.4(7) . .
C43 N5 U3 121.6(5) . .
C47 N5 U3 121.0(5) . .
C54 N6 C48 117.6(7) . .
C54 N6 U3 122.3(5) . .
C48 N6 U3 119.5(5) . .
C55 N7 C59 116.6(7) . .
C55 N7 U4 122.1(5) . .
C59 N7 U4 121.3(5) . .
C66 N8 C60 117.2(6) . .
C66 N8 U4 122.4(5) . .
C60 N8 U4 120.4(5) . .
O9 C1 O10 119.5(8) . .
O9 C1 C2 118.1(7) . .
O10 C1 C2 122.4(8) . .
C1 C2 C3 113.2(7) . .
C1 C2 H2A 108.9 . .
C3 C2 H2A 108.9 . .
C1 C2 H2B 108.9 . .
C3 C2 H2B 108.9 . .
H2A C2 H2B 107.7 . .
C2 C3 C4 114.2(6) . .
C2 C3 H3A 108.7 . .
C4 C3 H3A 108.7 . .
C2 C3 H3B 108.7 . .
C4 C3 H3B 108.7 . .
H3A C3 H3B 107.6 . .
C5 C4 C3 114.4(7) . .
C5 C4 H4A 108.7 . .
C3 C4 H4A 108.7 . .
C5 C4 H4B 108.7 . .
C3 C4 H4B 108.7 . .
H4A C4 H4B 107.6 . .
C4 C5 C6 112.9(8) . .
C4 C5 H5A 109.0 . .
C6 C5 H5A 109.0 . .
C4 C5 H5B 109.0 . .
C6 C5 H5B 109.0 . .
H5A C5 H5B 107.8 . .
C7 C6 C5 114.6(7) . .
C7 C6 H6A 108.6 . .
C5 C6 H6A 108.6 . .
C7 C6 H6B 108.6 . .
C5 C6 H6B 108.6 . .
H6A C6 H6B 107.6 . .
C6 C7 C8 111.8(7) . .
C6 C7 H7A 109.3 . .
C8 C7 H7A 109.3 . .
C6 C7 H7B 109.3 . .
C8 C7 H7B 109.3 . .
H7A C7 H7B 107.9 . .
C9 C8 C7 115.7(7) . .
C9 C8 H8A 108.4 . .
C7 C8 H8A 108.4 . .
C9 C8 H8B 108.4 . .
C7 C8 H8B 108.4 . .
H8A C8 H8B 107.4 . .
O12 C9 O11 118.9(8) . .
O12 C9 C8 121.2(7) . .
O11 C9 C8 119.8(8) . .
O13 C10 O14 120.2(8) . .
O13 C10 C11 119.8(7) . .
O14 C10 C11 119.9(7) . .
C10 C11 C12 117.5(7) . .
C10 C11 H11A 107.9 . .
C12 C11 H11A 107.9 . .
C10 C11 H11B 107.9 . .
C12 C11 H11B 107.9 . .
H11A C11 H11B 107.2 . .
C11 C12 C13 111.9(6) . .
C11 C12 H12A 109.2 . .
C13 C12 H12A 109.2 . .
C11 C12 H12B 109.2 . .
C13 C12 H12B 109.2 . .
H12A C12 H12B 107.9 . .
C14 C13 C12 115.1(6) . .
C14 C13 H13A 108.5 . .
C12 C13 H13A 108.5 . .
C14 C13 H13B 108.5 . .
C12 C13 H13B 108.5 . .
H13A C13 H13B 107.5 . .
C15 C14 C13 113.4(6) . .
C15 C14 H14A 108.9 . .
C13 C14 H14A 108.9 . .
C15 C14 H14B 108.9 . .
C13 C14 H14B 108.9 . .
H14A C14 H14B 107.7 . .
C14 C15 C16 115.8(7) . .
C14 C15 H15A 108.3 . .
C16 C15 H15A 108.3 . .
C14 C15 H15B 108.3 . .
C16 C15 H15B 108.3 . .
H15A C15 H15B 107.4 . .
C17 C16 C15 113.0(7) . .
C17 C16 H16A 109.0 . .
C15 C16 H16A 109.0 . .
C17 C16 H16B 109.0 . .
C15 C16 H16B 109.0 . .
H16A C16 H16B 107.8 . .
C18 C17 C16 115.4(7) . .
C18 C17 H17A 108.4 . .
C16 C17 H17A 108.4 . .
C18 C17 H17B 108.4 . .
C16 C17 H17B 108.4 . .
H17A C17 H17B 107.5 . .
O15 C18 O16 119.6(8) . .
O15 C18 C17 120.6(7) . .
O16 C18 C17 119.6(8) . .
N1 C19 C20 123.8(7) . .
N1 C19 H19 118.1 . .
C20 C19 H19 118.1 . .
C21 C20 C19 118.6(7) . .
C21 C20 H20 120.7 . .
C19 C20 H20 120.7 . .
C20 C21 C22 120.2(7) . .
C20 C21 H21 119.9 . .
C22 C21 H21 119.9 . .
C21 C22 C27 122.8(7) . .
C21 C22 C23 117.8(7) . .
C27 C22 C23 119.3(6) . .
N1 C23 C22 122.0(6) . .
N1 C23 C24 118.9(6) . .
C22 C23 C24 119.1(7) . .
C25 C24 N2 122.9(6) . .
C25 C24 C23 120.2(7) . .
N2 C24 C23 116.7(7) . .
C24 C25 C28 118.1(7) . .
C24 C25 C26 118.7(6) . .
C28 C25 C26 123.1(7) . .
C27 C26 C25 121.5(7) . .
C27 C26 H26 119.3 . .
C25 C26 H26 119.3 . .
C26 C27 C22 120.9(7) . .
C26 C27 H27 119.5 . .
C22 C27 H27 119.5 . .
C29 C28 C25 120.6(7) . .
C29 C28 H28 119.7 . .
C25 C28 H28 119.7 . .
C28 C29 C30 117.6(7) . .
C28 C29 H29 121.2 . .
C30 C29 H29 121.2 . .
N2 C30 C29 125.7(7) . .
N2 C30 H30 117.2 . .
C29 C30 H30 117.2 . .
N3 C31 C32 122.1(8) . .
N3 C31 H31 119.0 . .
C32 C31 H31 119.0 . .
C33 C32 C31 119.2(8) . .
C33 C32 H32 120.4 . .
C31 C32 H32 120.4 . .
C32 C33 C34 120.5(8) . .
C32 C33 H33 119.7 . .
C34 C33 H33 119.7 . .
C33 C34 C35 118.1(7) . .
C33 C34 C39 123.2(8) . .
C35 C34 C39 118.7(8) . .
N3 C35 C34 121.4(7) . .
N3 C35 C36 118.6(7) . .
C34 C35 C36 120.0(7) . .
N4 C36 C35 119.4(7) . .
N4 C36 C37 122.5(7) . .
C35 C36 C37 118.1(7) . .
C40 C37 C38 123.0(8) . .
C40 C37 C36 116.5(7) . .
C38 C37 C36 120.5(8) . .
C39 C38 C37 120.3(8) . .
C39 C38 H38 119.8 . .
C37 C38 H38 119.8 . .
C38 C39 C34 122.3(8) . .
C38 C39 H39 118.8 . .
C34 C39 H39 118.8 . .
C41 C40 C37 120.0(8) . .
C41 C40 H40 120.0 . .
C37 C40 H40 120.0 . .
C40 C41 C42 119.2(8) . .
C40 C41 H41 120.4 . .
C42 C41 H41 120.4 . .
N4 C42 C41 124.2(8) . .
N4 C42 H42 117.9 . .
C41 C42 H42 117.9 . .
N5 C43 C44 124.8(8) . .
N5 C43 H43 117.6 . .
C44 C43 H43 117.6 . .
C45 C44 C43 116.9(9) . .
C45 C44 H44 121.6 . .
C43 C44 H44 121.6 . .
C44 C45 C46 120.7(8) . .
C44 C45 H45 119.6 . .
C46 C45 H45 119.6 . .
C47 C46 C45 117.7(7) . .
C47 C46 C51 119.6(9) . .
C45 C46 C51 122.7(9) . .
N5 C47 C46 122.3(8) . .
N5 C47 C48 117.4(7) . .
C46 C47 C48 120.3(7) . .
N6 C48 C49 121.9(8) . .
N6 C48 C47 119.5(7) . .
C49 C48 C47 118.6(8) . .
C52 C49 C48 117.7(9) . .
C52 C49 C50 123.2(8) . .
C48 C49 C50 119.1(9) . .
C51 C50 C49 122.2(9) . .
C51 C50 H50 118.9 . .
C49 C50 H50 118.9 . .
C50 C51 C46 120.2(9) . .
C50 C51 H51 119.9 . .
C46 C51 H51 119.9 . .
C53 C52 C49 120.2(8) . .
C53 C52 H52 119.9 . .
C49 C52 H52 119.9 . .
C52 C53 C54 117.4(9) . .
C52 C53 H53 121.3 . .
C54 C53 H53 121.3 . .
N6 C54 C53 125.1(9) . .
N6 C54 H54 117.5 . .
C53 C54 H54 117.5 . .
N7 C55 C56 124.3(7) . .
N7 C55 H55 117.9 . .
C56 C55 H55 117.9 . .
C57 C56 C55 120.5(8) . .
C57 C56 H56 119.8 . .
C55 C56 H56 119.8 . .
C56 C57 C58 118.1(8) . .
C56 C57 H57 120.9 . .
C58 C57 H57 120.9 . .
C59 C58 C57 118.7(7) . .
C59 C58 C63 119.2(8) . .
C57 C58 C63 122.0(8) . .
N7 C59 C58 121.8(7) . .
N7 C59 C60 117.5(7) . .
C58 C59 C60 120.7(7) . .
N8 C60 C61 122.9(7) . .
N8 C60 C59 118.5(6) . .
C61 C60 C59 118.6(7) . .
C64 C61 C60 118.2(8) . .
C64 C61 C62 123.2(7) . .
C60 C61 C62 118.6(8) . .
C63 C62 C61 121.9(7) . .
C63 C62 H62 119.1 . .
C61 C62 H62 119.1 . .
C62 C63 C58 121.0(8) . .
C62 C63 H63 119.5 . .
C58 C63 H63 119.5 . .
C65 C64 C61 118.8(8) . .
C65 C64 H64 120.6 . .
C61 C64 H64 120.6 . .
C64 C65 C66 119.4(8) . .
C64 C65 H65 120.3 . .
C66 C65 H65 120.3 . .
N8 C66 C65 123.5(8) . .
N8 C66 H66 118.2 . .
C65 C66 H66 118.2 . .

loop_
_geom_bond_atom_site_label_1
_geom_bond_atom_site_label_2
_geom_bond_distance
_geom_bond_site_symmetry_2
U1 O2 1.765(5) .
U1 O1 1.777(5) .
U1 O18 2.353(4) .
U1 O17 2.354(5) .
U1 O9 2.471(5) .
U1 O10 2.479(5) .
U1 N1 2.613(6) .
U1 N2 2.644(6) .
U2 O3 1.765(5) .
U2 O4 1.780(5) .
U2 O18 2.335(5) .
U2 O17 2.368(5) .
U2 O13 2.459(5) .
U2 O14 2.476(5) .
U2 N3 2.600(6) .
U2 N4 2.653(6) .
U3 O5 1.760(5) .
U3 O6 1.772(5) .
U3 O19 2.311(5) .
U3 O20 2.361(5) .
U3 O12 2.454(5) .
U3 O11 2.468(6) .
U3 N5 2.631(6) .
U3 N6 2.649(6) .
U4 O7 1.761(5) .
U4 O8 1.765(5) .
U4 O19 2.322(5) .
U4 O20 2.326(5) .
U4 O16 2.456(5) 1_865
U4 O15 2.498(5) 1_865
U4 N7 2.628(6) .
U4 N8 2.663(6) .
O9 C1 1.258(10) .
O10 C1 1.262(9) .
O11 C9 1.279(9) .
O12 C9 1.264(10) .
O13 C10 1.257(9) .
O14 C10 1.261(9) .
O15 C18 1.265(9) .
O15 U4 2.498(5) 1_245
O16 C18 1.266(9) .
O16 U4 2.456(5) 1_245
O17 O18 1.484(7) .
O19 O20 1.455(7) .
N1 C19 1.321(8) .
N1 C23 1.383(8) .
N2 C30 1.336(8) .
N2 C24 1.387(9) .
N3 C31 1.340(9) .
N3 C35 1.366(9) .
N4 C42 1.327(9) .
N4 C36 1.367(10) .
N5 C43 1.311(10) .
N5 C47 1.370(9) .
N6 C54 1.290(10) .
N6 C48 1.362(10) .
N7 C55 1.332(9) .
N7 C59 1.381(8) .
N8 C66 1.321(9) .
N8 C60 1.360(9) .
C1 C2 1.513(11) .
C2 C3 1.523(10) .
C2 H2A 0.9900 .
C2 H2B 0.9900 .
C3 C4 1.553(10) .
C3 H3A 0.9900 .
C3 H3B 0.9900 .
C4 C5 1.516(10) .
C4 H4A 0.9900 .
C4 H4B 0.9900 .
C5 C6 1.538(10) .
C5 H5A 0.9900 .
C5 H5B 0.9900 .
C6 C7 1.507(11) .
C6 H6A 0.9900 .
C6 H6B 0.9900 .
C7 C8 1.510(10) .
C7 H7A 0.9900 .
C7 H7B 0.9900 .
C8 C9 1.502(11) .
C8 H8A 0.9900 .
C8 H8B 0.9900 .
C10 C11 1.498(11) .
C11 C12 1.506(9) .
C11 H11A 0.9900 .
C11 H11B 0.9900 .
C12 C13 1.525(10) .
C12 H12A 0.9900 .
C12 H12B 0.9900 .
C13 C14 1.515(10) .
C13 H13A 0.9900 .
C13 H13B 0.9900 .
C14 C15 1.490(10) .
C14 H14A 0.9900 .
C14 H14B 0.9900 .
C15 C16 1.523(10) .
C15 H15A 0.9900 .
C15 H15B 0.9900 .
C16 C17 1.515(10) .
C16 H16A 0.9900 .
C16 H16B 0.9900 .
C17 C18 1.502(11) .
C17 H17A 0.9900 .
C17 H17B 0.9900 .
C19 C20 1.426(10) .
C19 H19 0.9500 .
C20 C21 1.350(10) .
C20 H20 0.9500 .
C21 C22 1.404(9) .
C21 H21 0.9500 .
C22 C27 1.418(9) .
C22 C23 1.418(10) .
C23 C24 1.431(9) .
C24 C25 1.385(10) .
C25 C28 1.391(9) .
C25 C26 1.443(10) .
C26 C27 1.337(9) .
C26 H26 0.9500 .
C27 H27 0.9500 .
C28 C29 1.351(10) .
C28 H28 0.9500 .
C29 C30 1.387(10) .
C29 H29 0.9500 .
C30 H30 0.9500 .
C31 C32 1.409(11) .
C31 H31 0.9500 .
C32 C33 1.361(10) .
C32 H32 0.9500 .
C33 C34 1.381(10) .
C33 H33 0.9500 .
C34 C35 1.424(10) .
C34 C39 1.427(10) .
C35 C36 1.428(10) .
C36 C37 1.435(10) .
C37 C40 1.406(11) .
C37 C38 1.418(11) .
C38 C39 1.337(11) .
C38 H38 0.9500 .
C39 H39 0.9500 .
C40 C41 1.369(11) .
C40 H40 0.9500 .
C41 C42 1.383(10) .
C41 H41 0.9500 .
C42 H42 0.9500 .
C43 C44 1.423(11) .
C43 H43 0.9500 .
C44 C45 1.353(11) .
C44 H44 0.9500 .
C45 C46 1.411(12) .
C45 H45 0.9500 .
C46 C47 1.397(11) .
C46 C51 1.437(11) .
C47 C48 1.424(11) .
C48 C49 1.421(10) .
C49 C52 1.383(13) .
C49 C50 1.427(12) .
C50 C51 1.324(13) .
C50 H50 0.9500 .
C51 H51 0.9500 .
C52 C53 1.366(12) .
C52 H52 0.9500 .
C53 C54 1.410(10) .
C53 H53 0.9500 .
C54 H54 0.9500 .
C55 C56 1.384(10) .
C55 H55 0.9500 .
C56 C57 1.351(10) .
C56 H56 0.9500 .
C57 C58 1.418(11) .
C57 H57 0.9500 .
C58 C59 1.410(10) .
C58 C63 1.433(10) .
C59 C60 1.446(10) .
C60 C61 1.410(9) .
C61 C64 1.408(11) .
C61 C62 1.468(11) .
C62 C63 1.328(11) .
C62 H62 0.9500 .
C63 H63 0.9500 .
C64 C65 1.355(11) .
C64 H64 0.9500 .
C65 C66 1.420(10) .
C65 H65 0.9500 .
C66 H66 0.9500 .
